data_4310906
loop_
_publ_author_name
'Christopher M. Kepert'
'Glen B. Deacon'
'Norma Sahely'
'Leone Spiccia'
'Gary D. Fallon'
'Brian W. Skelton'
'Allan H. White'

_publ_contact_author_address
;
   Department of Chemistry
   University of Western Australia
   Crawley  
   Western Australia 6009
   Australia
;
_publ_contact_author_email bws@crystal.uwa.edu.au
_publ_contact_author_fax (+61)_08_9380_1118
_publ_contact_author_name 'Skelton, B. W.'
_publ_contact_author_phone (+61)_08-9380_3481
_publ_section_title
;
 Synthesis of Heteroleptic Bis(diimine)carbonylchlororuthenium(II)
 Complexes from Photodecarbonylated Precursors
;
_journal_name_full 'Inorganic Chemistry'
_journal_page_first 2818
_journal_page_last 2827
_journal_paper_doi 10.1021/ic0351895
_journal_volume 43
_journal_year 2004
_chemical_formula_sum 'C26 H22 Cl F6 N4 O2 P Ru'
_chemical_formula_weight 703.97
_space_group_IT_number 14
_symmetry_cell_setting monoclinic
_symmetry_space_group_name_Hall '-P 2ybc'
_symmetry_space_group_name_H-M 'P 1 21/c 1'
_cell_angle_alpha 90.00000
_cell_angle_beta 107.68(3)
_cell_angle_gamma 90.00000
_cell_formula_units_Z 4
_cell_length_a 8.173(3)
_cell_length_b 21.675(7)
_cell_length_c 16.410(7)
_cell_measurement_reflns_used 6
_cell_measurement_temperature 293
_cell_measurement_theta_max 15.9
_cell_measurement_theta_min 10.5
_cell_volume 2769.7(19)
_computing_cell_refinement 'Syntex software'
_computing_data_collection 'Syntex  software'
_computing_data_reduction 'xtal ADDREF SORTRF'
_computing_molecular_graphics xtal
_computing_publication_material 'xtal BONDLA CIFIO'
_computing_structure_refinement 'xtal CRYLSQ'
_computing_structure_solution xtal
_diffrn_ambient_temperature 293
_diffrn_measurement_device_type
;
   Symntex P21 diffractometer
;
_diffrn_measurement_method '2\q-\w scans'
_diffrn_radiation_detector 'scintillation counter'
_diffrn_radiation_monochromator graphite
_diffrn_radiation_source 'sealed tube'
_diffrn_radiation_type 'Mo K\a'
_diffrn_radiation_wavelength .71073
_diffrn_reflns_av_sigmaI/netI .105
_diffrn_reflns_limit_h_max 9
_diffrn_reflns_limit_h_min 0
_diffrn_reflns_limit_k_max 25
_diffrn_reflns_limit_k_min 0
_diffrn_reflns_limit_l_max 18
_diffrn_reflns_limit_l_min -19
_diffrn_reflns_number 4804
_diffrn_reflns_theta_max 25.06
_diffrn_reflns_theta_min 1.61
_diffrn_standards_decay_% 0
_diffrn_standards_interval_time 60
_diffrn_standards_number 6
_exptl_absorpt_coefficient_mu .793
_exptl_absorpt_correction_T_max .877
_exptl_absorpt_correction_T_min .847
_exptl_absorpt_correction_type gaussian
_exptl_absorpt_process_details
;
 XTAl absorb              
;
_exptl_crystal_colour red_brown
_exptl_crystal_density_diffrn 1.688
_exptl_crystal_description prism
_exptl_crystal_F_000 1408
_exptl_crystal_size_max .28
_exptl_crystal_size_mid .12
_exptl_crystal_size_min .12
_refine_diff_density_max .578
_refine_diff_density_min -.396
_refine_ls_goodness_of_fit_all 2.209
_refine_ls_goodness_of_fit_ref 1.263
_refine_ls_hydrogen_treatment noref
_refine_ls_matrix_type full
_refine_ls_number_constraints 0
_refine_ls_number_parameters 370
_refine_ls_number_reflns 3487
_refine_ls_number_restraints 0
_refine_ls_R_factor_all .064
_refine_ls_R_factor_gt .036
_refine_ls_shift/su_max .066
_refine_ls_shift/su_mean .001
_refine_ls_structure_factor_coef F
_refine_ls_weighting_scheme calc
_refine_ls_wR_factor_all .092
_refine_ls_wR_factor_ref .044
_reflns_d_resolution_high .839
_reflns_d_resolution_low 12.648
_reflns_Friedel_coverage 0
_reflns_limit_h_max 9
_reflns_limit_h_min 0
_reflns_limit_k_max 25
_reflns_limit_k_min 0
_reflns_limit_l_max 18
_reflns_limit_l_min -19
_reflns_number_gt 3487
_reflns_number_total 4804
_reflns_threshold_expression 'F    >  .00 sig(F   )'
_cod_data_source_file ic0351895si20040210_044127_2.cif
_cod_data_source_block ruphbp
_cod_original_sg_symbol_Hall -p_2ybc
_cod_original_formula_sum 'C26 H22 Cl1 F6 N4 O2 P1 Ru1'
_cod_database_code 4310906

loop_
_symmetry_equiv_pos_as_xyz
+x,+y,+z
-x,1/2+y,1/2-z
-x,-y,-z
+x,1/2-y,1/2+z

loop_
_atom_site_label
_atom_site_fract_x
_atom_site_fract_y
_atom_site_fract_z
_atom_site_U_iso_or_equiv
_atom_site_adp_type
_atom_site_calc_flag
_atom_site_calc_attached_atom
_atom_site_occupancy
_atom_site_disorder_assembly
_atom_site_disorder_group
Ru .53585(4) .979051(16) .76894(2) .03312(17) Uani ? ? 1.00000 ? ?
Cl .49273(15) 1.04648(6) .87553(8) .0538(6) Uani ? ? 1.00000 ? ?
C0 .3020(6) .9798(2) .7113(3) .045(2) Uani ? ? 1.00000 ? ?
O0 .1585(5) .9789(2) .6812(2) .071(2) Uani ? ? 1.00000 ? ?
N11 .5245(5) .90532(17) .8469(2) .046(2) Uani ? ? 1.00000 ? ?
C12 .6714(7) .8920(2) .9093(3) .053(3) Uani ? ? 1.00000 ? ?
C13 .6745(9) .8486(3) .9719(4) .080(4) Uani ? ? 1.00000 ? ?
C14 .5258(12) .8183(3) .9699(5) .096(5) Uani ? ? 1.00000 ? ?
C15 .3792(9) .8306(3) .9059(5) .078(4) Uani ? ? 1.00000 ? ?
C16 .3811(7) .8744(2) .8462(3) .059(3) Uani ? ? 1.00000 ? ?
N11' .7945(5) .9707(2) .8457(2) .050(2) Uani ? ? 1.00000 ? ?
C12' .8237(7) .9261(3) .9049(3) .056(3) Uani ? ? 1.00000 ? ?
C13' .9890(8) .9138(3) .9577(4) .075(4) Uani ? ? 1.00000 ? ?
C14' 1.1232(7) .9495(4) .9497(4) .090(4) Uani ? ? 1.00000 ? ?
C15' 1.0914(7) .9949(4) .8892(4) .084(4) Uani ? ? 1.00000 ? ?
C16' .9265(6) 1.0045(3) .8384(4) .065(3) Uani ? ? 1.00000 ? ?
N21 .6075(4) .92878(17) .6779(2) .042(2) Uani ? ? 1.00000 ? ?
C22 .6623(5) .9644(2) .6232(3) .040(2) Uani ? ? 1.00000 ? ?
C23 .7301(6) .9396(2) .5613(3) .048(3) Uani ? ? 1.00000 ? ?
C24 .7449(7) .8751(3) .5592(3) .063(3) Uani ? ? 1.00000 ? ?
C25 .6857(8) .8403(3) .6129(4) .067(3) Uani ? ? 1.00000 ? ?
C26 .6176(7) .8682(2) .6714(3) .055(3) Uani ? ? 1.00000 ? ?
C27 .7830(6) .9810(3) .5067(3) .057(3) Uani ? ? 1.00000 ? ?
N21' .5874(4) 1.04961(17) .6948(2) .0417(19) Uani ? ? 1.00000 ? ?
C22' .6492(5) 1.0292(2) .6311(3) .041(2) Uani ? ? 1.00000 ? ?
C23' .7002(6) 1.0690(2) .5769(3) .048(3) Uani ? ? 1.00000 ? ?
C24' .6835(7) 1.1325(3) .5873(3) .062(3) Uani ? ? 1.00000 ? ?
C25' .6226(7) 1.1526(2) .6512(4) .064(3) Uani ? ? 1.00000 ? ?
C26' .5752(7) 1.1104(2) .7046(3) .056(3) Uani ? ? 1.00000 ? ?
C27' .7687(7) 1.0426(3) .5137(3) .057(3) Uani ? ? 1.00000 ? ?
P .8124(2) .25355(8) .87762(10) .0671(9) Uani ? ? 1.00000 ? ?
F1 .8282(5) .18176(17) .8671(3) .112(3) Uani ? ? 1.00000 ? ?
F2 .8511(8) .2645(2) .7910(3) .144(4) Uani ? ? 1.00000 ? ?
F3 .6160(6) .2490(2) .8279(4) .160(4) Uani ? ? 1.00000 ? ?
F4 .7961(6) .32513(19) .8872(3) .131(3) Uani ? ? 1.00000 ? ?
F5 .7777(8) .2433(3) .9639(3) .171(5) Uani ? ? 1.00000 ? ?
F6 1.0102(5) .2567(2) .9248(3) .122(3) Uani ? ? 1.00000 ? ?
O1 .8533(8) .6369(3) .8774(4) .144(5) Uani ? ? 1.00000 ? ?
C1 .8536(8) .6730(4) .8221(5) .088(5) Uani ? ? 1.00000 ? ?
C101 .8596(13) .6515(5) .7408(6) .148(7) Uani ? ? 1.00000 ? ?
C102 .8456(18) .7397(5) .8365(7) .176(9) Uani ? ? 1.00000 ? ?
H13 .78310 .84020 1.01700 .10300 Uiso ? ? 1.00000 ? ?
H14 .52650 .78970 1.01470 .12200 Uiso ? ? 1.00000 ? ?
H15 .27210 .80870 .90370 .10400 Uiso ? ? 1.00000 ? ?
H16 .27530 .88310 .80050 .07700 Uiso ? ? 1.00000 ? ?
H13' 1.00970 .88040 1.00100 .08100 Uiso ? ? 1.00000 ? ?
H14' 1.23800 .94230 .98550 .09900 Uiso ? ? 1.00000 ? ?
H15' 1.18650 1.02000 .88390 .10100 Uiso ? ? 1.00000 ? ?
H16' .90470 1.03740 .79530 .09200 Uiso ? ? 1.00000 ? ?
H24 .79780 .85550 .51930 .07200 Uiso ? ? 1.00000 ? ?
H25 .68960 .79490 .60970 .08000 Uiso ? ? 1.00000 ? ?
H26 .57350 .84220 .70920 .06700 Uiso ? ? 1.00000 ? ?
H27 .83120 .96310 .46470 .07200 Uiso ? ? 1.00000 ? ?
H24' .71520 1.16160 .54920 .07200 Uiso ? ? 1.00000 ? ?
H25' .60800 1.19720 .65940 .08200 Uiso ? ? 1.00000 ? ?
H26' .53190 1.12570 .74980 .06800 Uiso ? ? 1.00000 ? ?
H27' .80840 1.06910 .47590 .06800 Uiso ? ? 1.00000 ? ?
H101a .95740 .66920 .72820 .20800 Uiso ? ? 1.00000 ? ?
H101b .75840 .66630 .69670 .20800 Uiso ? ? 1.00000 ? ?
H101c .86420 .60820 .72830 .20800 Uiso ? ? 1.00000 ? ?
H102a .74510 .75590 .79400 .27100 Uiso ? ? 1.00000 ? ?
H102b .94410 .75880 .82550 .27100 Uiso ? ? 1.00000 ? ?
H102c .84230 .75520 .88940 .27100 Uiso ? ? 1.00000 ? ?

loop_
_atom_site_aniso_label
_atom_site_aniso_U_11
_atom_site_aniso_U_22
_atom_site_aniso_U_33
_atom_site_aniso_U_12
_atom_site_aniso_U_13
_atom_site_aniso_U_23
Ru .02606(18) .0429(2) .03194(18) -.00126(16) .01112(13) .00087(16)
Cl .0438(7) .0705(8) .0489(7) -.0018(6) .0166(5) -.0087(6)
C0 .037(3) .059(3) .041(2) -.008(2) .014(2) -.002(2)
O0 .042(2) .104(3) .061(2) -.003(2) .0089(17) .006(2)
N11 .050(2) .046(2) .047(2) .0051(18) .0233(19) .0019(18)
C12 .062(3) .058(3) .040(3) .016(3) .019(2) -.001(2)
C13 .109(5) .070(4) .059(4) .028(4) .023(4) .018(3)
C14 .145(7) .075(5) .087(5) .014(5) .063(5) .026(4)
C15 .101(5) .057(4) .094(5) -.002(3) .057(4) .012(3)
C16 .062(3) .058(3) .068(3) -.006(3) .036(3) .007(3)
N11' .035(2) .076(3) .042(2) .004(2) .0141(17) -.009(2)
C12' .057(3) .068(4) .038(3) .022(3) .008(2) -.012(2)
C13' .064(4) .085(4) .058(3) .028(3) -.007(3) -.017(3)
C14' .042(4) .144(7) .068(4) .033(4) -.008(3) -.053(4)
C15' .034(3) .148(7) .071(4) -.004(3) .016(3) -.038(4)
C16' .036(3) .103(5) .058(3) -.014(3) .021(2) -.014(3)
N21 .039(2) .048(2) .041(2) -.0003(17) .0156(17) .0015(17)
C22 .035(2) .050(3) .036(2) .001(2) .0097(18) .001(2)
C23 .038(3) .066(3) .039(2) .005(2) .010(2) -.002(2)
C24 .063(3) .076(4) .053(3) .012(3) .022(3) -.008(3)
C25 .090(4) .052(3) .069(4) .007(3) .039(3) -.002(3)
C26 .067(3) .051(3) .052(3) -.002(3) .024(3) .001(2)
C27 .049(3) .084(4) .040(3) .003(3) .018(2) .003(3)
N21' .041(2) .045(2) .040(2) -.0006(17) .0130(17) .0002(17)
C22' .034(2) .056(3) .035(2) -.002(2) .0100(18) .003(2)
C23' .042(3) .061(3) .041(3) -.006(2) .012(2) .009(2)
C24' .066(3) .066(4) .057(3) -.009(3) .021(3) .014(3)
C25' .079(4) .048(3) .068(4) -.002(3) .026(3) .004(3)
C26' .061(3) .056(3) .055(3) -.001(3) .025(3) -.001(2)
C27' .054(3) .080(4) .040(3) -.007(3) .018(2) .007(3)
P .0709(10) .0664(10) .0705(10) .0000(8) .0314(8) -.0027(8)
F1 .125(3) .066(2) .130(3) .001(2) .018(3) -.001(2)
F2 .215(6) .149(4) .086(3) .029(4) .074(3) .031(3)
F3 .076(3) .135(4) .237(6) .024(3) .002(3) -.052(4)
F4 .158(4) .069(3) .173(4) .004(3) .060(4) -.028(3)
F5 .256(7) .180(5) .137(4) -.074(5) .148(5) -.033(4)
F6 .087(3) .120(3) .142(4) -.020(2) .008(3) .011(3)
O1 .180(6) .147(6) .118(5) -.015(5) .067(5) .032(4)
C1 .071(4) .119(6) .079(5) -.016(4) .030(4) .009(4)
C101 .183(9) .168(9) .126(7) -.097(7) .098(7) -.064(7)
C102 .285(16) .107(8) .128(8) .054(8) .052(9) -.003(6)

loop_
_atom_type_symbol
_atom_type_description
_atom_type_oxidation_number
_atom_type_number_in_cell
_atom_type_scat_dispersion_real
_atom_type_scat_dispersion_imag
_atom_type_scat_source
C ? 0 104 .002 .002 'Int Tables Vol IV Tables 2.2B and 2.3.1'
H ? 0 88 0 0 'Int Tables Vol IV Tables 2.2B and 2.3.1'
Cl ? 0 4 .132 .159 'Int Tables Vol IV Tables 2.2B and 2.3.1'
F ? 0 24 .014 .01 'Int Tables Vol IV Tables 2.2B and 2.3.1'
N ? 0 16 .004 .003 'Int Tables Vol IV Tables 2.2B and 2.3.1'
O ? 0 8 .008 .006 'Int Tables Vol IV Tables 2.2B and 2.3.1'
P ? 0 4 .09 .095 'Int Tables Vol IV Tables 2.2B and 2.3.1'
Ru ? 0 4 -1.42 .836 'Int Tables Vol IV Tables 2.2B and 2.3.1'

loop_
_diffrn_attenuator_code
_diffrn_attenuator_scale
? ?

loop_
_geom_angle_atom_site_label_1
_geom_angle_atom_site_label_2
_geom_angle_atom_site_label_3
_geom_angle_site_symmetry_1
_geom_angle_site_symmetry_2
_geom_angle_site_symmetry_3
_geom_angle
_geom_angle_publ_flag
Cl Ru C0 . . . 90.55(16) ?
Cl Ru N11 . . . 88.59(12) ?
Cl Ru N11' . . . 87.68(12) ?
Cl Ru N21 . . . 170.95(11) ?
Cl Ru N21' . . . 94.59(12) ?
C0 Ru N11 . . . 95.13(19) ?
C0 Ru N11' . . . 172.8(2) ?
C0 Ru N21 . . . 96.32(18) ?
C0 Ru N21' . . . 93.18(18) ?
N11 Ru N11' . . . 77.85(16) ?
N11 Ru N21 . . . 96.62(16) ?
N11 Ru N21' . . . 171.07(15) ?
N11' Ru N21 . . . 86.20(15) ?
N11' Ru N21' . . . 93.91(15) ?
N21 Ru N21' . . . 79.20(15) ?
Ru C0 O0 . . . 175.4(5) ?
Ru N11 C12 . . . 115.9(3) ?
Ru N11 C16 . . . 125.5(3) ?
C12 N11 C16 . . . 118.1(4) ?
N11 C12 C13 . . . 121.2(5) ?
N11 C12 C12' . . . 115.3(4) ?
C13 C12 C12' . . . 123.5(5) ?
C12 C13 C14 . . . 119.3(6) ?
C12 C13 H13 . . . 119.5 ?
C14 C13 H13 . . . 121.2 ?
C13 C14 C15 . . . 119.3(7) ?
C13 C14 H14 . . . 119.4 ?
C15 C14 H14 . . . 121.2 ?
C14 C15 C16 . . . 119.4(7) ?
C14 C15 H15 . . . 119.8 ?
C16 C15 H15 . . . 120.8 ?
N11 C16 C15 . . . 122.5(5) ?
N11 C16 H16 . . . 118.5 ?
C15 C16 H16 . . . 118.9 ?
Ru N11' C12' . . . 114.8(3) ?
Ru N11' C16' . . . 125.9(3) ?
C12' N11' C16' . . . 119.2(4) ?
C12 C12' N11' . . . 115.5(4) ?
C12 C12' C13' . . . 123.5(5) ?
N11' C12' C13' . . . 121.0(5) ?
C12' C13' C14' . . . 118.9(6) ?
C12' C13' H13' . . . 120.4 ?
C14' C13' H13' . . . 120.6 ?
C13' C14' C15' . . . 119.4(5) ?
C13' C14' H14' . . . 120.6 ?
C15' C14' H14' . . . 119.9 ?
C14' C15' C16' . . . 119.2(6) ?
C14' C15' H15' . . . 119.0 ?
C16' C15' H15' . . . 121.8 ?
N11' C16' C15' . . . 122.3(6) ?
N11' C16' H16' . . . 119.1 ?
C15' C16' H16' . . . 118.6 ?
Ru N21 C22 . . . 113.5(3) ?
Ru N21 C26 . . . 128.2(4) ?
C22 N21 C26 . . . 118.0(4) ?
N21 C22 C23 . . . 122.8(4) ?
N21 C22 C22' . . . 117.0(4) ?
C23 C22 C22' . . . 120.2(4) ?
C22 C23 C24 . . . 117.0(5) ?
C22 C23 C27 . . . 118.4(5) ?
C24 C23 C27 . . . 124.5(5) ?
C23 C24 C25 . . . 119.3(6) ?
C23 C24 H24 . . . 120.3 ?
C25 C24 H24 . . . 120.4 ?
C24 C25 C26 . . . 120.3(5) ?
C24 C25 H25 . . . 119.8 ?
C26 C25 H25 . . . 119.9 ?
N21 C26 C25 . . . 122.5(5) ?
N21 C26 H26 . . . 118.4 ?
C25 C26 H26 . . . 119.2 ?
C23 C27 C27' . . . 121.3(5) ?
C23 C27 H27 . . . 117.4 ?
C27' C27 H27 . . . 121.2 ?
Ru N21' C22' . . . 113.5(3) ?
Ru N21' C26' . . . 128.3(4) ?
C22' N21' C26' . . . 118.1(4) ?
C22 C22' N21' . . . 116.5(4) ?
C22 C22' C23' . . . 120.7(5) ?
N21' C22' C23' . . . 122.8(4) ?
C22' C23' C24' . . . 118.2(5) ?
C22' C23' C27' . . . 118.1(5) ?
C24' C23' C27' . . . 123.7(5) ?
C23' C24' C25' . . . 118.7(5) ?
C23' C24' H24' . . . 120.1 ?
C25' C24' H24' . . . 121.2 ?
C24' C25' C26' . . . 120.7(5) ?
C24' C25' H25' . . . 120.3 ?
C26' C25' H25' . . . 119.0 ?
N21' C26' C25' . . . 121.5(5) ?
N21' C26' H26' . . . 119.1 ?
C25' C26' H26' . . . 119.4 ?
C27 C27' C23' . . . 121.2(5) ?
C27 C27' H27' . . . 118.6 ?
C23' C27' H27' . . . 120.2 ?
F1 P F2 . . . 90.2(3) ?
F1 P F3 . . . 89.1(3) ?
F1 P F4 . . . 179.4(3) ?
F1 P F5 . . . 90.1(3) ?
F1 P F6 . . . 89.4(2) ?
F2 P F3 . . . 89.7(3) ?
F2 P F4 . . . 89.3(3) ?
F2 P F5 . . . 178.9(3) ?
F2 P F6 . . . 88.8(3) ?
F3 P F4 . . . 90.6(3) ?
F3 P F5 . . . 91.4(4) ?
F3 P F6 . . . 177.9(3) ?
F4 P F5 . . . 90.4(3) ?
F4 P F6 . . . 90.8(3) ?
F5 P F6 . . . 90.1(3) ?
O1 C1 C101 . . . 120.2(8) ?
O1 C1 C102 . . . 120.7(8) ?
C101 C1 C102 . . . 119.1(8) ?
C1 C101 H101a . . . 109.7 ?
C1 C101 H101b . . . 108.9 ?
C1 C101 H101c . . . 122.1 ?
H101a C101 H101b . . . 106.4 ?
H101a C101 H101c . . . 104.7 ?
H101b C101 H101c . . . 104.0 ?
C1 C102 H102a . . . 108.1 ?
C1 C102 H102b . . . 108.1 ?
C1 C102 H102c . . . 121.0 ?
H102a C102 H102b . . . 106.4 ?
H102a C102 H102c . . . 106.3 ?
H102b C102 H102c . . . 106.1 ?

loop_
_geom_bond_atom_site_label_1
_geom_bond_atom_site_label_2
_geom_bond_site_symmetry_1
_geom_bond_site_symmetry_2
_geom_bond_distance
_geom_bond_publ_flag
Ru Cl . . 2.3862(15) ?
Ru C0 . . 1.857(4) ?
Ru N11 . . 2.067(4) ?
Ru N11' . . 2.114(3) ?
Ru N21 . . 2.072(4) ?
Ru N21' . . 2.076(4) ?
C0 O0 . . 1.126(6) ?
N11 C12 . . 1.351(6) ?
N11 C16 . . 1.346(7) ?
C12 C13 . . 1.387(8) ?
C12 C12' . . 1.467(8) ?
C13 C14 . . 1.374(12) ?
C13 H13 . . .985 ?
C14 C15 . . 1.359(10) ?
C14 H14 . . .960 ?
C15 C16 . . 1.368(9) ?
C15 H15 . . .987 ?
C16 H16 . . .975 ?
N11' C12' . . 1.340(7) ?
N11' C16' . . 1.340(7) ?
C12' C13' . . 1.391(7) ?
C13' C14' . . 1.380(10) ?
C13' H13' . . .993 ?
C14' C15' . . 1.366(11) ?
C14' H14' . . .957 ?
C15' C16' . . 1.368(7) ?
C15' H15' . . .974 ?
C16' H16' . . .982 ?
N21 C22 . . 1.360(6) ?
N21 C26 . . 1.322(6) ?
C22 C23 . . 1.403(7) ?
C22 C22' . . 1.417(6) ?
C23 C24 . . 1.404(8) ?
C23 C27 . . 1.423(8) ?
C24 C25 . . 1.356(9) ?
C24 H24 . . .985 ?
C25 C26 . . 1.387(9) ?
C25 H25 . . .987 ?
C26 H26 . . .983 ?
C27 C27' . . 1.348(8) ?
C27 H27 . . .973 ?
N21' C22' . . 1.365(6) ?
N21' C26' . . 1.336(6) ?
C22' C23' . . 1.391(7) ?
C23' C24' . . 1.399(8) ?
C23' C27' . . 1.438(8) ?
C24' C25' . . 1.361(9) ?
C24' H24' . . .977 ?
C25' C26' . . 1.399(8) ?
C25' H25' . . .989 ?
C26' H26' . . .971 ?
C27' H27' . . .971 ?
P F1 . . 1.575(4) ?
P F2 . . 1.566(6) ?
P F3 . . 1.567(4) ?
P F4 . . 1.569(5) ?
P F5 . . 1.543(7) ?
P F6 . . 1.567(4) ?
O1 C1 . . 1.199(11) ?
C1 C101 . . 1.429(13) ?
C1 C102 . . 1.469(14) ?
C101 H101a . . .964 ?
C101 H101b . . .973 ?
C101 H101c . . .964 ?
C102 H102a . . .967 ?
C102 H102b . . .970 ?
C102 H102c . . .939 ?

loop_
_geom_hbond_atom_site_label_D
_geom_hbond_atom_site_label_H
_geom_hbond_atom_site_label_A
_geom_hbond_site_symmetry_D
_geom_hbond_site_symmetry_H
_geom_hbond_site_symmetry_A
_geom_hbond_distance_DH
_geom_hbond_distance_HA
_geom_hbond_distance_DA
_geom_hbond_angle_DHA
_geom_hbond_publ_flag
? ? ? ? ? ? ? ? ? ? ?

loop_
_geom_torsion_atom_site_label_1
_geom_torsion_atom_site_label_2
_geom_torsion_atom_site_label_3
_geom_torsion_atom_site_label_4
_geom_torsion_site_symmetry_1
_geom_torsion_site_symmetry_2
_geom_torsion_site_symmetry_3
_geom_torsion_site_symmetry_4
_geom_torsion
_geom_torsion_publ_flag
? ? ? ? ? ? ? ? ? ?
